data_7160523
loop_
_publ_author_name
'Bakuleva, Nadezhda A.'
'Lichitskii, Boris V.'
'Komogortsev, Andrey N.'
'Tretyakov, Evgeny V.'

_publ_section_title
;
 Construction of a 1,2-diazetidine core based on a multicomponent reaction
 of <i>N</i>,<i>N</i>'-(2,3-dimethylbutane-2,3-diyl)bis(hydroxylamine),
 arylglyoxals, and Meldrum's acid.
;
_journal_issue 20
_journal_name_full 'Organic &amp; biomolecular chemistry'
_journal_page_first 4997
_journal_page_last 5005
_journal_paper_doi 10.1039/d5ob00545k
_journal_volume 23
_journal_year 2025
_chemical_formula_moiety '2(C20 H23 Br N2 O5), C2 H3 N '
_chemical_formula_sum 'C42 H49 Br2 N5 O10'
_chemical_formula_weight 943.68
_space_group_crystal_system monoclinic
_space_group_IT_number 15
_space_group_name_Hall '-I 2ya'
_space_group_name_H-M_alt 'I 1 2/a 1'
_atom_sites_solution_hydrogens mixed
_atom_sites_solution_primary dual
_atom_sites_solution_secondary difmap
_audit_creation_date 2024-08-06
_audit_creation_method
;
Olex2 1.3
(compiled 2019.09.11 svn.r3662 for OlexSys, GUI svn.r5938)
;
_audit_update_record
;
2025-03-11 deposited with the CCDC.	2025-04-25 downloaded from the CCDC.
;
_cell_angle_alpha 90
_cell_angle_beta 90.3633(5)
_cell_angle_gamma 90
_cell_formula_units_Z 4
_cell_length_a 12.74413(6)
_cell_length_b 8.52595(5)
_cell_length_c 38.0051(2)
_cell_measurement_reflns_used 21202
_cell_measurement_temperature 100.00(10)
_cell_measurement_theta_max 79.4620
_cell_measurement_theta_min 2.3270
_cell_volume 4129.39(4)
_computing_cell_refinement 'CrysAlisPro 1.171.43.129a (Rigaku OD, 2024)'
_computing_data_collection 'CrysAlisPro system (CCD 43.129a 64-bit (release 29-06-2024))'
_computing_data_reduction 'CrysAlisPro 1.171.43.129a (Rigaku OD, 2024)'
_computing_molecular_graphics 'Olex2 1.3 (Dolomanov et al., 2009)'
_computing_publication_material 'Olex2 1.3 (Dolomanov et al., 2009)'
_computing_structure_refinement 'ShelXL 2018/3 (Sheldrick, 2015)'
_computing_structure_solution 'SHELXT 2014/5 (Sheldrick, 2014)'
_diffrn_ambient_environment N~2~
_diffrn_ambient_temperature 100.00(10)
_diffrn_detector 'Hybrid Pixel Array Detector'
_diffrn_detector_area_resol_mean 10.0000
_diffrn_detector_type HyPix
_diffrn_measured_fraction_theta_full 0.999
_diffrn_measured_fraction_theta_max 0.990
_diffrn_measurement_details
;
List of Runs (angles in degrees, time in seconds):

  # Type    Start    End  Width  t~exp~   \w     \q     \k     \f   Frames
#--------------------------------------------------------------------------
  1  \w    -51.00 -20.00   0.50    0.32    --  -98.00  45.00   0.00   62
  2  \w    -43.00  39.00   0.50    0.08    --  -40.71  38.00 -30.00  164
  3  \w    -43.00  39.00   0.50    0.08    --  -40.71  38.00 -30.00  164
  4  \w    -27.00  42.00   0.50    0.08    --  -40.71  19.00-180.00  138
  5  \w     61.00 151.00   0.50    0.32    --  119.50-178.00  30.00  180
  6  \w     61.00 151.00   0.50    0.32    --  119.50-178.00  90.00  180
  7  \w     27.00  90.00   0.50    0.08    --   40.71-115.00 108.00  126
  8  \w     45.00 109.00   0.50    0.32    --  119.50-115.00 108.00  128
  9  \w     44.00 108.00   0.50    0.32    --  119.50-111.00 120.00  128
 10  \w     44.00 108.00   0.50    0.32    --  119.50-111.00 150.00  128
 11  \w     58.00 146.00   0.50    0.32    --  119.50-172.00 -33.00  176
 12  \w     41.00 105.00   0.50    0.32    --  119.50 -95.00 120.00  128
 13  \w     61.00 151.00   0.50    0.32    --  119.50-178.00 -60.00  180
 14  \w     61.00 151.00   0.50    0.32    --  119.50-178.00-180.00  180
 15  \w     44.00 108.00   0.50    0.32    --  119.50-111.00-180.00  128
 16  \w     46.00 105.00   0.50    0.32    --  119.50 -77.00-180.00  118
 17  \w     46.00 105.00   0.50    0.32    --  119.50 -77.00 -90.00  118
 18  \w     46.00 105.00   0.50    0.32    --  119.50 -77.00  60.00  118
 19  \w     46.00 105.00   0.50    0.32    --  119.50 -77.00 120.00  118
 20  \w    -42.00  27.00   0.50    0.08    --   40.71 -19.00   0.00  138
 21  \w     87.00 178.00   0.50    0.32    --  119.50  77.00-120.00  182
 22  \w     93.00 178.00   0.50    0.32    --  119.50  61.00 -90.00  170
 23  \w     93.00 178.00   0.50    0.32    --  119.50  61.00 -30.00  170
 24  \w     93.00 178.00   0.50    0.32    --  119.50  45.00   0.00  170
 25  \w     87.00 178.00   0.50    0.32    --  119.50  30.00  90.00  182
 26  \w     87.00 178.00   0.50    0.32    --  119.50  77.00  90.00  182
 27  \w     63.00 123.00   0.50    0.08    --   40.71 178.00 150.00  120
 28  \w     63.00 146.00   0.50    0.32    --  119.50 178.00  60.00  166
 29  \w     63.00 146.00   0.50    0.32    --  119.50 178.00 -90.00  166
 30  \w     66.00 149.00   0.50    0.32    --  119.50 172.00 -20.00  166
 31  \w     63.00 146.00   0.50    0.32    --  119.50 178.00 -60.00  166
 32  \w     63.00 146.00   0.50    0.32    --  119.50 178.00-120.00  166
 33  \w     63.00 146.00   0.50    0.32    --  119.50 178.00-150.00  166
 34  \w    103.00 178.00   0.50    0.32    --  119.50 111.00-150.00  150
 35  \w    101.00 178.00   0.50    0.32    --  119.50 115.00-162.00  154
 36  \w    103.00 178.00   0.50    0.32    --  119.50 111.00 120.00  150
 37  \w    103.00 178.00   0.50    0.32    --  119.50 111.00 150.00  150
 38  \w     -1.00  27.00   0.50    0.08    --   40.71  98.00 110.98   56
 39  \w   -173.00 -80.00   0.50    0.32    --  -98.00-115.00 108.00  186
 40  \w   -121.00 -44.00   0.50    0.08    --  -40.71-172.00 -33.00  154
 41  \w   -119.00 -36.00   0.50    0.32    --  -98.00 172.00 -20.00  166
 42  \w    -83.00  -6.00   0.50    0.08    --  -40.71 115.00-162.00  154
;
_diffrn_measurement_device 'four-circle diffractometer'
_diffrn_measurement_device_type 'XtaLAB Synergy, Dualflex, HyPix'
_diffrn_measurement_method '\w scans'
_diffrn_orient_matrix_type 'CrysAlisPro convention (1999,Acta A55,543-557)'
_diffrn_orient_matrix_UB_11 -0.0162299000
_diffrn_orient_matrix_UB_12 -0.1584927000
_diffrn_orient_matrix_UB_13 -0.0187138000
_diffrn_orient_matrix_UB_21 0.0127228000
_diffrn_orient_matrix_UB_22 0.0813232000
_diffrn_orient_matrix_UB_23 -0.0359172000
_diffrn_orient_matrix_UB_31 0.1191325000
_diffrn_orient_matrix_UB_32 -0.0302656000
_diffrn_orient_matrix_UB_33 0.0015732000
_diffrn_radiation_monochromator mirror
_diffrn_radiation_probe x-ray
_diffrn_radiation_type 'Cu K\a'
_diffrn_radiation_wavelength 1.54184
_diffrn_reflns_av_R_equivalents 0.0302
_diffrn_reflns_av_unetI/netI 0.0185
_diffrn_reflns_Laue_measured_fraction_full 0.999
_diffrn_reflns_Laue_measured_fraction_max 0.990
_diffrn_reflns_limit_h_max 16
_diffrn_reflns_limit_h_min -12
_diffrn_reflns_limit_k_max 10
_diffrn_reflns_limit_k_min -10
_diffrn_reflns_limit_l_max 48
_diffrn_reflns_limit_l_min -48
_diffrn_reflns_number 32584
_diffrn_reflns_point_group_measured_fraction_full 0.999
_diffrn_reflns_point_group_measured_fraction_max 0.990
_diffrn_reflns_theta_full 67.684
_diffrn_reflns_theta_max 80.065
_diffrn_reflns_theta_min 2.325
_diffrn_source 'micro-focus sealed X-ray tube'
_diffrn_source_type 'PhotonJet (Cu) X-ray Source'
_exptl_absorpt_coefficient_mu 3.033
_exptl_absorpt_correction_T_max 1.000
_exptl_absorpt_correction_T_min 0.473
_exptl_absorpt_correction_type gaussian
_exptl_absorpt_process_details
;
CrysAlisPro 1.171.43.129a (Rigaku Oxford Diffraction, 2024)
Numerical absorption correction based on gaussian integration over
a multifaceted crystal model
Empirical absorption correction using spherical harmonics,
implemented in SCALE3 ABSPACK scaling algorithm.
;
_exptl_crystal_colour colourless
_exptl_crystal_colour_primary colourless
_exptl_crystal_density_diffrn 1.518
_exptl_crystal_description prism
_exptl_crystal_F_000 1944
_exptl_crystal_size_max 0.23
_exptl_crystal_size_mid 0.18
_exptl_crystal_size_min 0.07
_refine_diff_density_max 0.354
_refine_diff_density_min -0.334
_refine_diff_density_rms 0.056
_refine_ls_extinction_coef 0.00022(2)
_refine_ls_extinction_expression Fc^*^=kFc[1+0.001xFc^2^\l^3^/sin(2\q)]^-1/4^
_refine_ls_extinction_method 'SHELXL-2018/3 (Sheldrick 2018)'
_refine_ls_goodness_of_fit_ref 1.054
_refine_ls_hydrogen_treatment mixed
_refine_ls_matrix_type full
_refine_ls_number_parameters 292
_refine_ls_number_reflns 4467
_refine_ls_number_restraints 0
_refine_ls_restrained_S_all 1.054
_refine_ls_R_factor_all 0.0256
_refine_ls_R_factor_gt 0.0248
_refine_ls_shift/su_max 0.001
_refine_ls_shift/su_mean 0.000
_refine_ls_structure_factor_coef Fsqd
_refine_ls_weighting_details 'w=1/[\s^2^(Fo^2^)+(0.0312P)^2^+5.0658P] where P=(Fo^2^+2Fc^2^)/3'
_refine_ls_weighting_scheme calc
_refine_ls_wR_factor_gt 0.0632
_refine_ls_wR_factor_ref 0.0638
_reflns_Friedel_coverage 0.000
_reflns_number_gt 4342
_reflns_number_total 4467
_reflns_threshold_expression 'I > 2\s(I)'
_cod_data_source_file d5ob00545k2.cif
_cod_data_source_block NB-358-2
_cod_depositor_comments 'Adding full bibliography for 7160523.cif.'
_cod_database_code 7160523
_shelx_shelxl_version_number 2018/3
_chemical_oxdiff_formula C21H23BrN3O5
_chemical_oxdiff_usercomment NB-358-2
_shelx_space_group_comment
;
The symmetry employed for this shelxl refinement is uniquely defined
by the following loop, which should always be used as a source of
symmetry information in preference to the above space-group names.
They are only intended as comments.
;
_shelx_estimated_absorpt_t_max 0.816
_shelx_estimated_absorpt_t_min 0.542
_reflns_odcompleteness_completeness 98.05
_reflns_odcompleteness_iscentric 1
_reflns_odcompleteness_theta 80.95
_olex2_refinement_description
;
1. Fixed Uiso
 At 1.2 times of:
  All C(H) groups
 At 1.5 times of:
  All C(H,H,H) groups
2. Others
 Fixed Sof: C27(0.5) H27A(0.5) H27B(0.5) H27C(0.5) N25(0.5) C26(0.5)
3.a Aromatic/amide H refined with riding coordinates:
 C14(H14), C15(H15), C17(H17), C18(H18)
3.b Idealised Me refined as rotating group:
 C19(H19A,H19B,H19C), C20(H20A,H20B,H20C), C21(H21A,H21B,H21C), C22(H22A,H22B,
 H22C), C23(H23A,H23B,H23C), C24(H24A,H24B,H24C), C27(H27A,H27B,H27C)
;
_olex2_submission_special_instructions 'No special instructions were received'
_oxdiff_exptl_absorpt_empirical_details
;
Empirical correction (ABSPACK) includes:
- Absorption correction using spherical harmonics
- Frame scaling
;
_oxdiff_exptl_absorpt_empirical_full_max 1.190
_oxdiff_exptl_absorpt_empirical_full_min 0.871

loop_
_space_group_symop_operation_xyz
'x, y, z'
'-x+1/2, y, -z'
'x+1/2, y+1/2, z+1/2'
'-x+1, y+1/2, -z+1/2'
'-x, -y, -z'
'x-1/2, -y, z'
'-x+1/2, -y+1/2, -z+1/2'
'x, -y+1/2, z+1/2'

loop_
_atom_site_label
_atom_site_type_symbol
_atom_site_fract_x
_atom_site_fract_y
_atom_site_fract_z
_atom_site_U_iso_or_equiv
_atom_site_adp_type
_atom_site_occupancy
_atom_site_site_symmetry_order
_atom_site_calc_flag
_atom_site_refinement_flags_posn
_atom_site_refinement_flags_adp
_atom_site_refinement_flags_occupancy
_atom_site_disorder_assembly
_atom_site_disorder_group
Br1 Br 0.46457(2) 0.75428(2) 0.24372(2) 0.01789(7) Uani 1 1 d . . . . .
O1 O 0.12403(7) 0.58817(11) 0.41362(2) 0.01500(19) Uani 1 1 d . . . . .
O3 O 0.25698(7) 0.50503(11) 0.45269(2) 0.01427(19) Uani 1 1 d . . . . .
O4 O 0.37772(7) 0.33408(12) 0.43709(3) 0.01624(19) Uani 1 1 d . . . . .
O6 O 0.10993(8) 0.49316(12) 0.35982(3) 0.0177(2) Uani 1 1 d . . . . .
O12 O 0.15762(7) 0.19316(12) 0.32124(3) 0.01685(19) Uani 1 1 d . . . . .
N7 N 0.30135(8) 0.11942(13) 0.37899(3) 0.0127(2) Uani 1 1 d . . . . .
N8 N 0.32835(9) 0.04933(14) 0.41159(3) 0.0150(2) Uani 1 1 d . . . . .
C2 C 0.14818(10) 0.55082(16) 0.44975(3) 0.0144(2) Uani 1 1 d . . . . .
C4 C 0.29329(10) 0.39482(15) 0.42960(3) 0.0127(2) Uani 1 1 d . . . . .
C5 C 0.23265(10) 0.37024(15) 0.39815(3) 0.0124(2) Uani 1 1 d . . . . .
C6 C 0.15214(10) 0.48273(15) 0.38854(3) 0.0132(2) Uani 1 1 d . . . . .
C9 C 0.40093(10) -0.06338(16) 0.39310(4) 0.0155(3) Uani 1 1 d . . . . .
C10 C 0.34376(10) -0.01721(15) 0.35772(3) 0.0146(2) Uani 1 1 d . . . . .
C11 C 0.25713(10) 0.25392(14) 0.37254(3) 0.0118(2) Uani 1 1 d . . . . .
C12 C 0.22500(10) 0.27708(16) 0.33381(3) 0.0129(2) Uani 1 1 d . . . . .
C13 C 0.28426(10) 0.39473(15) 0.31309(3) 0.0132(2) Uani 1 1 d . . . . .
C14 C 0.24455(10) 0.43776(17) 0.28008(3) 0.0164(3) Uani 1 1 d . . . . .
H14 H 0.180785 0.393093 0.271742 0.020 Uiso 1 1 calc R U . . .
C15 C 0.29775(11) 0.54512(17) 0.25951(3) 0.0175(3) Uani 1 1 d . . . . .
H15 H 0.270483 0.575900 0.237235 0.021 Uiso 1 1 calc R U . . .
C16 C 0.39173(10) 0.60715(15) 0.27198(3) 0.0143(2) Uani 1 1 d . . . . .
C17 C 0.43383(10) 0.56470(16) 0.30441(3) 0.0146(2) Uani 1 1 d . . . . .
H17 H 0.498706 0.607287 0.312311 0.018 Uiso 1 1 calc R U . . .
C18 C 0.37881(10) 0.45836(16) 0.32506(3) 0.0137(2) Uani 1 1 d . . . . .
H18 H 0.405818 0.428902 0.347456 0.016 Uiso 1 1 calc R U . . .
C19 C 0.13635(11) 0.70268(18) 0.46965(4) 0.0201(3) Uani 1 1 d . . . . .
H19A H 0.185033 0.780740 0.460177 0.030 Uiso 1 1 calc R U . . .
H19B H 0.152128 0.685057 0.494612 0.030 Uiso 1 1 calc R U . . .
H19C H 0.064193 0.740976 0.467107 0.030 Uiso 1 1 calc R U . . .
C20 C 0.07815(10) 0.42137(17) 0.46333(4) 0.0174(3) Uani 1 1 d . . . . .
H20A H 0.004505 0.452342 0.460546 0.026 Uiso 1 1 calc R U . . .
H20B H 0.093507 0.402824 0.488286 0.026 Uiso 1 1 calc R U . . .
H20C H 0.091040 0.325067 0.449965 0.026 Uiso 1 1 calc R U . . .
C21 C 0.38895(13) -0.23017(17) 0.40608(4) 0.0219(3) Uani 1 1 d . . . . .
H21A H 0.410345 -0.236037 0.430860 0.033 Uiso 1 1 calc R U . . .
H21B H 0.433287 -0.299922 0.392069 0.033 Uiso 1 1 calc R U . . .
H21C H 0.315458 -0.262559 0.403726 0.033 Uiso 1 1 calc R U . . .
C22 C 0.51472(11) -0.00852(18) 0.39562(4) 0.0217(3) Uani 1 1 d . . . . .
H22A H 0.518681 0.103108 0.389626 0.033 Uiso 1 1 calc R U . . .
H22B H 0.557704 -0.069033 0.379194 0.033 Uiso 1 1 calc R U . . .
H22C H 0.540843 -0.024405 0.419667 0.033 Uiso 1 1 calc R U . . .
C23 C 0.25502(11) -0.12772(17) 0.34692(4) 0.0188(3) Uani 1 1 d . . . . .
H23A H 0.209808 -0.147539 0.367204 0.028 Uiso 1 1 calc R U . . .
H23B H 0.284662 -0.227042 0.338641 0.028 Uiso 1 1 calc R U . . .
H23C H 0.213608 -0.079529 0.327986 0.028 Uiso 1 1 calc R U . . .
C24 C 0.41165(11) 0.02858(18) 0.32676(4) 0.0201(3) Uani 1 1 d . . . . .
H24A H 0.366819 0.062953 0.307186 0.030 Uiso 1 1 calc R U . . .
H24B H 0.453436 -0.061976 0.319373 0.030 Uiso 1 1 calc R U . . .
H24C H 0.458584 0.114358 0.333712 0.030 Uiso 1 1 calc R U . . .
C27 C 0.239(2) 1.0989(4) 0.5010(7) 0.036(3) Uani 0.5 1 d . . P A -1
H27A H 0.271064 1.040977 0.481508 0.054 Uiso 0.5 1 calc R U P A -1
H27B H 0.276844 1.074663 0.522900 0.054 Uiso 0.5 1 calc R U P A -1
H27C H 0.243593 1.211733 0.496310 0.054 Uiso 0.5 1 calc R U P A -1
N25 N 0.0439(3) 1.0149(4) 0.50707(11) 0.0475(9) Uani 0.5 1 d . . P A -1
C26 C 0.1293(3) 1.0532(4) 0.50436(9) 0.0308(7) Uani 0.5 1 d . . P A -1
H8 H 0.3607(15) 0.122(2) 0.4250(5) 0.021(5) Uiso 1 1 d . . . . .

loop_
_atom_site_aniso_label
_atom_site_aniso_U_11
_atom_site_aniso_U_22
_atom_site_aniso_U_33
_atom_site_aniso_U_23
_atom_site_aniso_U_13
_atom_site_aniso_U_12
Br1 0.01856(9) 0.01830(9) 0.01685(9) 0.00498(5) 0.00435(6) -0.00063(5)
O1 0.0180(4) 0.0149(4) 0.0120(4) -0.0011(3) -0.0014(3) 0.0044(3)
O3 0.0131(4) 0.0163(4) 0.0134(4) -0.0035(3) -0.0013(3) 0.0017(3)
O4 0.0131(4) 0.0175(5) 0.0181(4) -0.0008(4) -0.0025(3) 0.0019(4)
O6 0.0186(5) 0.0212(5) 0.0134(4) -0.0012(4) -0.0032(3) 0.0050(4)
O12 0.0170(4) 0.0171(5) 0.0165(4) -0.0004(4) -0.0020(3) -0.0031(4)
N7 0.0143(5) 0.0135(5) 0.0102(5) 0.0007(4) 0.0020(4) 0.0009(4)
N8 0.0178(5) 0.0142(5) 0.0129(5) 0.0030(4) 0.0000(4) 0.0042(4)
C2 0.0131(6) 0.0177(6) 0.0123(6) -0.0019(5) -0.0020(4) 0.0027(5)
C4 0.0135(6) 0.0119(6) 0.0127(6) 0.0008(5) 0.0015(4) -0.0011(4)
C5 0.0126(5) 0.0129(6) 0.0115(5) 0.0001(5) -0.0003(4) 0.0010(5)
C6 0.0128(6) 0.0132(6) 0.0137(6) 0.0001(5) 0.0013(4) -0.0006(5)
C9 0.0147(6) 0.0135(6) 0.0184(6) 0.0008(5) 0.0018(5) 0.0032(5)
C10 0.0162(6) 0.0116(6) 0.0160(6) -0.0009(5) 0.0037(5) 0.0039(5)
C11 0.0111(6) 0.0128(6) 0.0114(6) 0.0008(4) 0.0011(5) -0.0011(4)
C12 0.0136(6) 0.0131(6) 0.0119(6) -0.0007(5) 0.0004(5) 0.0025(5)
C13 0.0149(6) 0.0130(6) 0.0117(6) -0.0005(5) 0.0009(4) 0.0013(5)
C14 0.0151(6) 0.0199(6) 0.0142(6) 0.0005(5) -0.0022(5) -0.0010(5)
C15 0.0187(6) 0.0216(7) 0.0122(6) 0.0033(5) -0.0011(5) 0.0010(5)
C16 0.0167(6) 0.0130(6) 0.0133(6) 0.0023(5) 0.0045(5) 0.0012(5)
C17 0.0138(6) 0.0151(6) 0.0149(6) -0.0006(5) -0.0001(5) 0.0007(5)
C18 0.0154(6) 0.0136(6) 0.0121(6) -0.0010(5) -0.0007(4) 0.0017(5)
C19 0.0218(7) 0.0203(7) 0.0183(6) -0.0072(5) -0.0017(5) 0.0045(6)
C20 0.0153(6) 0.0209(7) 0.0162(6) -0.0017(5) 0.0019(5) 0.0007(5)
C21 0.0240(7) 0.0151(6) 0.0265(8) 0.0041(5) -0.0005(6) 0.0031(5)
C22 0.0148(6) 0.0226(7) 0.0277(7) -0.0013(6) 0.0008(5) 0.0013(5)
C23 0.0204(6) 0.0151(6) 0.0209(6) -0.0035(5) -0.0004(5) 0.0011(5)
C24 0.0221(7) 0.0196(7) 0.0187(6) 0.0009(5) 0.0078(5) 0.0035(5)
C27 0.058(9) 0.0245(12) 0.025(2) 0.006(3) 0.011(5) 0.006(3)
N25 0.052(2) 0.0314(18) 0.060(2) -0.0231(16) 0.0062(17) 0.0063(15)
C26 0.050(2) 0.0181(14) 0.0242(15) -0.0057(12) 0.0048(14) 0.0052(14)

loop_
_atom_type_symbol
_atom_type_description
_atom_type_scat_dispersion_real
_atom_type_scat_dispersion_imag
_atom_type_scat_source
C C 0.0181 0.0091 'International Tables Vol C Tables 4.2.6.8 and 6.1.1.4'
H H 0.0000 0.0000 'International Tables Vol C Tables 4.2.6.8 and 6.1.1.4'
Br Br -0.6763 1.2805 'International Tables Vol C Tables 4.2.6.8 and 6.1.1.4'
N N 0.0311 0.0180 'International Tables Vol C Tables 4.2.6.8 and 6.1.1.4'
O O 0.0492 0.0322 'International Tables Vol C Tables 4.2.6.8 and 6.1.1.4'

loop_
_exptl_crystal_face_index_h
_exptl_crystal_face_index_k
_exptl_crystal_face_index_l
_exptl_crystal_face_perp_dist
1 1 0 0.0995
-1 -1 0 0.0851
1 0 0 0.1182
-1 0 0 0.1049
0 0 -1 0.0422
0 0 1 0.0269
1 -1 1 0.0928
-1 1 -1 0.0740

loop_
_geom_angle_atom_site_label_1
_geom_angle_atom_site_label_2
_geom_angle_atom_site_label_3
_geom_angle
_geom_angle_site_symmetry_1
_geom_angle_site_symmetry_3
_geom_angle_publ_flag
C6 O1 C2 117.79(10) . . ?
C4 O3 C2 117.68(10) . . ?
N8 N7 C10 93.25(9) . . ?
C11 N7 N8 129.77(11) . . ?
C11 N7 C10 136.98(11) . . ?
N7 N8 C9 90.44(9) . . ?
N7 N8 H8 108.2(13) . . ?
C9 N8 H8 115.0(12) . . ?
O1 C2 O3 109.42(10) . . ?
O1 C2 C19 105.48(11) . . ?
O1 C2 C20 111.32(10) . . ?
O3 C2 C19 107.00(10) . . ?
O3 C2 C20 110.17(11) . . ?
C19 C2 C20 113.24(11) . . ?
O3 C4 C5 116.88(11) . . ?
O4 C4 O3 116.16(11) . . ?
O4 C4 C5 126.81(12) . . ?
C4 C5 C6 119.34(11) . . ?
C11 C5 C4 123.46(12) . . ?
C11 C5 C6 116.49(11) . . ?
O1 C6 C5 116.75(11) . . ?
O6 C6 O1 117.61(12) . . ?
O6 C6 C5 125.61(12) . . ?
N8 C9 C10 87.53(9) . . ?
N8 C9 C21 112.51(11) . . ?
N8 C9 C22 111.11(11) . . ?
C21 C9 C10 117.79(12) . . ?
C21 C9 C22 111.42(12) . . ?
C22 C9 C10 114.29(11) . . ?
N7 C10 C9 84.35(9) . . ?
N7 C10 C23 110.54(10) . . ?
C23 C10 C9 114.41(11) . . ?
C24 C10 N7 114.98(11) . . ?
C24 C10 C9 117.62(11) . . ?
C24 C10 C23 112.08(12) . . ?
N7 C11 C5 125.54(12) . . ?
N7 C11 C12 113.96(11) . . ?
C5 C11 C12 120.40(11) . . ?
O12 C12 C11 119.00(12) . . ?
O12 C12 C13 123.39(12) . . ?
C13 C12 C11 117.47(11) . . ?
C14 C13 C12 118.08(12) . . ?
C18 C13 C12 122.06(12) . . ?
C18 C13 C14 119.82(12) . . ?
C13 C14 H14 119.9 . . ?
C15 C14 C13 120.29(12) . . ?
C15 C14 H14 119.9 . . ?
C14 C15 H15 120.6 . . ?
C14 C15 C16 118.90(12) . . ?
C16 C15 H15 120.6 . . ?
C15 C16 Br1 118.82(10) . . ?
C17 C16 Br1 119.14(10) . . ?
C17 C16 C15 122.04(12) . . ?
C16 C17 H17 120.8 . . ?
C16 C17 C18 118.49(12) . . ?
C18 C17 H17 120.8 . . ?
C13 C18 H18 119.8 . . ?
C17 C18 C13 120.44(12) . . ?
C17 C18 H18 119.8 . . ?
C2 C19 H19A 109.5 . . ?
C2 C19 H19B 109.5 . . ?
C2 C19 H19C 109.5 . . ?
H19A C19 H19B 109.5 . . ?
H19A C19 H19C 109.5 . . ?
H19B C19 H19C 109.5 . . ?
C2 C20 H20A 109.5 . . ?
C2 C20 H20B 109.5 . . ?
C2 C20 H20C 109.5 . . ?
H20A C20 H20B 109.5 . . ?
H20A C20 H20C 109.5 . . ?
H20B C20 H20C 109.5 . . ?
C9 C21 H21A 109.5 . . ?
C9 C21 H21B 109.5 . . ?
C9 C21 H21C 109.5 . . ?
H21A C21 H21B 109.5 . . ?
H21A C21 H21C 109.5 . . ?
H21B C21 H21C 109.5 . . ?
C9 C22 H22A 109.5 . . ?
C9 C22 H22B 109.5 . . ?
C9 C22 H22C 109.5 . . ?
H22A C22 H22B 109.5 . . ?
H22A C22 H22C 109.5 . . ?
H22B C22 H22C 109.5 . . ?
C10 C23 H23A 109.5 . . ?
C10 C23 H23B 109.5 . . ?
C10 C23 H23C 109.5 . . ?
H23A C23 H23B 109.5 . . ?
H23A C23 H23C 109.5 . . ?
H23B C23 H23C 109.5 . . ?
C10 C24 H24A 109.5 . . ?
C10 C24 H24B 109.5 . . ?
C10 C24 H24C 109.5 . . ?
H24A C24 H24B 109.5 . . ?
H24A C24 H24C 109.5 . . ?
H24B C24 H24C 109.5 . . ?
H27A C27 H27B 109.5 . . ?
H27A C27 H27C 109.5 . . ?
H27B C27 H27C 109.5 . . ?
C26 C27 H27A 109.5 . . ?
C26 C27 H27B 109.5 . . ?
C26 C27 H27C 109.5 . . ?
N25 C26 C27 178.9(5) . . ?

loop_
_geom_bond_atom_site_label_1
_geom_bond_atom_site_label_2
_geom_bond_distance
_geom_bond_site_symmetry_2
_geom_bond_publ_flag
Br1 C16 1.8978(13) . ?
O1 C2 1.4410(15) . ?
O1 C6 1.3598(16) . ?
O3 C2 1.4442(15) . ?
O3 C4 1.3684(16) . ?
O4 C4 1.2260(17) . ?
O6 C6 1.2173(17) . ?
O12 C12 1.2136(17) . ?
N7 N8 1.4159(15) . ?
N7 C10 1.5193(16) . ?
N7 C11 1.3004(17) . ?
N8 C9 1.5103(17) . ?
N8 H8 0.90(2) . ?
C2 C19 1.5075(19) . ?
C2 C20 1.5122(19) . ?
C4 C5 1.4345(17) . ?
C5 C6 1.4496(17) . ?
C5 C11 1.4255(18) . ?
C9 C10 1.5751(18) . ?
C9 C21 1.5133(19) . ?
C9 C22 1.5262(19) . ?
C10 C23 1.5262(19) . ?
C10 C24 1.5160(18) . ?
C11 C12 1.5380(18) . ?
C12 C13 1.4848(18) . ?
C13 C14 1.3987(18) . ?
C13 C18 1.3952(18) . ?
C14 H14 0.9500 . ?
C14 C15 1.384(2) . ?
C15 H15 0.9500 . ?
C15 C16 1.3898(19) . ?
C16 C17 1.3891(18) . ?
C17 H17 0.9500 . ?
C17 C18 1.3915(19) . ?
C18 H18 0.9500 . ?
C19 H19A 0.9800 . ?
C19 H19B 0.9800 . ?
C19 H19C 0.9800 . ?
C20 H20A 0.9800 . ?
C20 H20B 0.9800 . ?
C20 H20C 0.9800 . ?
C21 H21A 0.9800 . ?
C21 H21B 0.9800 . ?
C21 H21C 0.9800 . ?
C22 H22A 0.9800 . ?
C22 H22B 0.9800 . ?
C22 H22C 0.9800 . ?
C23 H23A 0.9800 . ?
C23 H23B 0.9800 . ?
C23 H23C 0.9800 . ?
C24 H24A 0.9800 . ?
C24 H24B 0.9800 . ?
C24 H24C 0.9800 . ?
C27 H27A 0.9800 . ?
C27 H27B 0.9800 . ?
C27 H27C 0.9800 . ?
C27 C26 1.46(3) . ?
N25 C26 1.142(5) . ?

loop_
_geom_hbond_atom_site_label_D
_geom_hbond_atom_site_label_H
_geom_hbond_atom_site_label_A
_geom_hbond_distance_DH
_geom_hbond_distance_HA
_geom_hbond_distance_DA
_geom_hbond_angle_DHA
_geom_hbond_site_symmetry_A
_geom_hbond_publ_flag
N8 H8 O4 0.90(2) 1.88(2) 2.6873(16) 148.6(18) . yes

loop_
_geom_torsion_atom_site_label_1
_geom_torsion_atom_site_label_2
_geom_torsion_atom_site_label_3
_geom_torsion_atom_site_label_4
_geom_torsion
_geom_torsion_site_symmetry_1
_geom_torsion_site_symmetry_2
_geom_torsion_site_symmetry_3
_geom_torsion_site_symmetry_4
_geom_torsion_publ_flag
Br1 C16 C17 C18 179.12(10) . . . . ?
O3 C4 C5 C6 13.53(17) . . . . ?
O3 C4 C5 C11 -176.51(11) . . . . ?
O4 C4 C5 C6 -161.84(13) . . . . ?
O4 C4 C5 C11 8.1(2) . . . . ?
O12 C12 C13 C14 15.8(2) . . . . ?
O12 C12 C13 C18 -162.05(13) . . . . ?
N7 N8 C9 C10 -15.96(10) . . . . ?
N7 N8 C9 C21 -135.12(12) . . . . ?
N7 N8 C9 C22 99.16(12) . . . . ?
N7 C11 C12 O12 64.99(16) . . . . ?
N7 C11 C12 C13 -110.75(13) . . . . ?
N8 N7 C10 C9 -15.95(9) . . . . ?
N8 N7 C10 C23 98.02(11) . . . . ?
N8 N7 C10 C24 -133.86(12) . . . . ?
N8 N7 C11 C5 5.4(2) . . . . ?
N8 N7 C11 C12 -170.88(12) . . . . ?
N8 C9 C10 N7 14.92(9) . . . . ?
N8 C9 C10 C23 -95.10(12) . . . . ?
N8 C9 C10 C24 130.21(12) . . . . ?
C2 O1 C6 O6 161.93(12) . . . . ?
C2 O1 C6 C5 -19.95(16) . . . . ?
C2 O3 C4 O4 -165.11(11) . . . . ?
C2 O3 C4 C5 19.02(16) . . . . ?
C4 O3 C2 O1 -49.46(15) . . . . ?
C4 O3 C2 C19 -163.27(11) . . . . ?
C4 O3 C2 C20 73.23(14) . . . . ?
C4 C5 C6 O1 -13.14(17) . . . . ?
C4 C5 C6 O6 164.81(13) . . . . ?
C4 C5 C11 N7 31.4(2) . . . . ?
C4 C5 C11 C12 -152.52(12) . . . . ?
C5 C11 C12 O12 -111.50(14) . . . . ?
C5 C11 C12 C13 72.76(16) . . . . ?
C6 O1 C2 O3 49.97(15) . . . . ?
C6 O1 C2 C19 164.76(11) . . . . ?
C6 O1 C2 C20 -72.04(14) . . . . ?
C6 C5 C11 N7 -158.35(13) . . . . ?
C6 C5 C11 C12 17.71(17) . . . . ?
C10 N7 N8 C9 16.58(10) . . . . ?
C10 N7 C11 C5 -173.78(13) . . . . ?
C10 N7 C11 C12 9.9(2) . . . . ?
C11 N7 N8 C9 -162.87(13) . . . . ?
C11 N7 C10 C9 163.42(15) . . . . ?
C11 N7 C10 C23 -82.61(18) . . . . ?
C11 N7 C10 C24 45.5(2) . . . . ?
C11 C5 C6 O1 176.20(11) . . . . ?
C11 C5 C6 O6 -5.8(2) . . . . ?
C11 C12 C13 C14 -168.65(12) . . . . ?
C11 C12 C13 C18 13.49(18) . . . . ?
C12 C13 C14 C15 -178.99(12) . . . . ?
C12 C13 C18 C17 177.97(12) . . . . ?
C13 C14 C15 C16 1.0(2) . . . . ?
C14 C13 C18 C17 0.1(2) . . . . ?
C14 C15 C16 Br1 179.97(10) . . . . ?
C14 C15 C16 C17 0.0(2) . . . . ?
C15 C16 C17 C18 -0.9(2) . . . . ?
C16 C17 C18 C13 0.84(19) . . . . ?
C18 C13 C14 C15 -1.1(2) . . . . ?
C21 C9 C10 N7 129.15(12) . . . . ?
C21 C9 C10 C23 19.13(17) . . . . ?
C21 C9 C10 C24 -115.56(14) . . . . ?
C22 C9 C10 N7 -97.16(12) . . . . ?
C22 C9 C10 C23 152.82(12) . . . . ?
C22 C9 C10 C24 18.12(17) . . . . ?

loop_
_exptl_oxdiff_crystal_face_indexfrac_h
_exptl_oxdiff_crystal_face_indexfrac_k
_exptl_oxdiff_crystal_face_indexfrac_l
_exptl_oxdiff_crystal_face_x
_exptl_oxdiff_crystal_face_y
_exptl_oxdiff_crystal_face_z
0.9996 1.0005 -0.0004 -0.1748 0.0941 0.0888
-0.9996 -1.0005 0.0004 0.1748 -0.0941 -0.0888
0.9995 -0.0000 0.0007 -0.0162 0.0127 0.1191
-0.9995 0.0000 -0.0007 0.0162 -0.0127 -0.1191
0.0000 -0.0004 -0.9999 0.0188 0.0359 -0.0016
-0.0000 0.0004 0.9999 -0.0188 -0.0359 0.0016
0.9993 -1.0001 1.0017 0.1236 -0.1046 0.1509
-0.9993 1.0001 -1.0017 -0.1236 0.1046 -0.1509
